data_4306192
loop_
_publ_author_name
'Zhen-Hong Wei'
'Hong-Xi Li'
'Wen-Hua Zhang'
'Zhi-Gang Ren'
'Yong Zhang'
'Jian-Ping Lang'
'Brendan F. Abrahams'

_publ_contact_author_email jplang@suda.edu.cn
_publ_contact_author_fax 86-512-65880089
_publ_contact_author_name 'Jian-Ping Lang'
_publ_contact_author_phone 86-512-65882865
_publ_section_title
;
Construction of Symmetric and Asymmetric Mo/S/Cu Clusters from a Cluster
Precursor [Et4N]2[(edt)2Mo2S2(\m-S)2] (edt = Ethanedithiolate)
;
_journal_name_full 'Inorganic Chemistry'
_journal_page_first 10461
_journal_page_last 10468
_journal_paper_doi 10.1021/ic801100g
_journal_volume 47
_journal_year 2008
_chemical_formula_moiety 'C24 H28 Cu2 Mo2 N4 O S7'
_chemical_formula_sum 'C24 H28 Cu2 Mo2 N4 O S7'
_chemical_formula_weight 931.97
_chemical_name_systematic
; 
 ? 
;
_space_group_IT_number 9
_symmetry_cell_setting monoclinic
_symmetry_space_group_name_Hall 'C -2yc'
_symmetry_space_group_name_H-M 'C 1 c 1'
_atom_sites_solution_hydrogens geom
_atom_sites_solution_primary direct
_atom_sites_solution_secondary difmap
_audit_creation_method SHELXL-97
_cell_angle_alpha 90.00
_cell_angle_beta 94.26(3)
_cell_angle_gamma 90.00
_cell_formula_units_Z 4
_cell_length_a 9.6843(19)
_cell_length_b 17.934(4)
_cell_length_c 18.418(4)
_cell_measurement_reflns_used 4960
_cell_measurement_temperature 193.1500
_cell_measurement_theta_max 25.0264
_cell_measurement_theta_min 3.3287
_cell_volume 3190.0(12)
_computing_cell_refinement CrystalClear
_computing_data_collection CrystalClear
_computing_data_reduction CrystalStructure
_computing_molecular_graphics 'sheltl-97 (Sheldrick, 1997)'
_computing_publication_material 'SHELXL-97 (Sheldrick, 1997)'
_computing_structure_refinement 'SHELXL-97 (Sheldrick, 1997)'
_computing_structure_solution 'SHELXS-97 (Sheldrick, 1990)'
_diffrn_ambient_temperature 193.1500
_diffrn_detector_area_resol_mean 7.31
_diffrn_measured_fraction_theta_full 0.987
_diffrn_measured_fraction_theta_max 0.987
_diffrn_measurement_device_type 'Rigaku Mercury'
_diffrn_measurement_method \w
_diffrn_radiation_monochromator graphite
_diffrn_radiation_source 'fine-focus sealed tube'
_diffrn_radiation_type MoK\a
_diffrn_radiation_wavelength 0.71073
_diffrn_reflns_av_R_equivalents 0.0246
_diffrn_reflns_av_sigmaI/netI 0.0313
_diffrn_reflns_limit_h_max 11
_diffrn_reflns_limit_h_min -9
_diffrn_reflns_limit_k_max 21
_diffrn_reflns_limit_k_min -21
_diffrn_reflns_limit_l_max 21
_diffrn_reflns_limit_l_min -21
_diffrn_reflns_number 10196
_diffrn_reflns_theta_full 25.03
_diffrn_reflns_theta_max 25.03
_diffrn_reflns_theta_min 4.03
_exptl_absorpt_coefficient_mu 2.569
_exptl_absorpt_correction_T_max 0.6276
_exptl_absorpt_correction_T_min 0.3719
_exptl_absorpt_correction_type multi-scan
_exptl_absorpt_process_details 'Jacobson, R. (1998) Private communication'
_exptl_crystal_colour Red
_exptl_crystal_density_diffrn 1.941
_exptl_crystal_density_method 'not measured'
_exptl_crystal_description Prism
_exptl_crystal_F_000 1848
_exptl_crystal_size_max 0.48
_exptl_crystal_size_mid 0.20
_exptl_crystal_size_min 0.20
_refine_diff_density_max 0.701
_refine_diff_density_min -0.383
_refine_diff_density_rms 0.064
_refine_ls_abs_structure_details 'Flack H D (1983), Acta Cryst. A39, 876-881'
_refine_ls_abs_structure_Flack 0.011(11)
_refine_ls_extinction_method none
_refine_ls_goodness_of_fit_ref 1.068
_refine_ls_hydrogen_treatment constr
_refine_ls_matrix_type full
_refine_ls_number_parameters 361
_refine_ls_number_reflns 4606
_refine_ls_number_restraints 2
_refine_ls_restrained_S_all 1.068
_refine_ls_R_factor_all 0.0236
_refine_ls_R_factor_gt 0.0231
_refine_ls_shift/su_max 0.001
_refine_ls_shift/su_mean 0.000
_refine_ls_structure_factor_coef Fsqd
_refine_ls_weighting_details 'calc w=1/[\s^2^(Fo^2^)+(0.0147P)^2^+8.9666P] where P=(Fo^2^+2Fc^2^)/3'
_refine_ls_weighting_scheme calc
_refine_ls_wR_factor_gt 0.0532
_refine_ls_wR_factor_ref 0.0534
_reflns_number_gt 4561
_reflns_number_total 4606
_reflns_threshold_expression >2sigma(I)
_cod_data_source_file ic801100g_si_001_4.cif
_cod_data_source_block '[(edt)2Mo2O(m3-S)(m-S)2Cu2(Py)4]'
_cod_depositor_comments
;
The following automatic conversions were performed:
'_symmetry_cell_setting' value 'Monoclinic' changed to 'monoclinic'
according to '/home/saulius/struct/CIF-dictionaries/cif_core.dic'
dictionary named 'cif_core.dic' version 2.4.1 from
2010-06-29.

'_exptl_absorpt_correction_type' value 'Multi-scan' changed
to 'multi-scan' according to
'/home/saulius/struct/CIF-dictionaries/cif_core.dic' dictionary named
'cif_core.dic' version 2.4.1 from 2010-06-29.

Automatic conversion script
Id: cif_fix_enum 1527 2010-12-29 10:47:43Z saulius 
;
_cod_original_sg_symbol_H-M 'C c'
_cod_database_code 4306192

loop_
_symmetry_equiv_pos_as_xyz
'x, y, z'
'x, -y, z+1/2'
'x+1/2, y+1/2, z'
'x+1/2, -y+1/2, z+1/2'

loop_
_atom_site_label
_atom_site_type_symbol
_atom_site_fract_x
_atom_site_fract_y
_atom_site_fract_z
_atom_site_U_iso_or_equiv
_atom_site_adp_type
_atom_site_occupancy
_atom_site_symmetry_multiplicity
_atom_site_calc_flag
_atom_site_refinement_flags
_atom_site_disorder_assembly
_atom_site_disorder_group
Mo1 Mo 0.55923(3) 0.775257(18) 0.613262(19) 0.01661(8) Uani 1 1 d . . .
O1 O 0.4540(3) 0.60889(18) 0.50001(18) 0.0295(7) Uani 1 1 d . . .
N1 N 0.9594(4) 0.7850(2) 0.7538(2) 0.0240(8) Uani 1 1 d . . .
Cu1 Cu 0.77334(5) 0.73903(3) 0.71542(3) 0.02504(13) Uani 1 1 d . . .
S1 S 0.58349(11) 0.80611(6) 0.74246(6) 0.0221(2) Uani 1 1 d . . .
S2 S 0.57086(12) 0.90939(6) 0.60204(6) 0.0224(2) Uani 1 1 d . . .
S3 S 0.76718(12) 0.73179(6) 0.59238(6) 0.0232(2) Uani 1 1 d . . .
S4 S 0.42644(13) 0.68332(6) 0.66115(6) 0.0239(2) Uani 1 1 d . . .
S5 S 0.45005(12) 0.79149(6) 0.49792(6) 0.0232(2) Uani 1 1 d . . .
S6 S 0.16860(14) 0.61750(8) 0.58695(7) 0.0356(3) Uani 1 1 d . . .
S7 S 0.18422(13) 0.71514(8) 0.44579(6) 0.0327(3) Uani 1 1 d . . .
C1 C 0.9729(5) 0.8171(3) 0.8197(3) 0.0300(11) Uani 1 1 d . . .
H1 H 0.8980 0.8156 0.8485 0.036 Uiso 1 1 calc R . .
C2 C 1.0919(5) 0.8520(3) 0.8467(3) 0.0346(12) Uani 1 1 d . . .
H2 H 1.0984 0.8724 0.8932 0.042 Uiso 1 1 calc R . .
C3 C 1.2014(5) 0.8563(3) 0.8034(3) 0.0353(12) Uani 1 1 d . . .
H3 H 1.2814 0.8821 0.8192 0.042 Uiso 1 1 calc R . .
C4 C 1.1911(5) 0.8218(3) 0.7360(3) 0.0297(11) Uani 1 1 d . . .
H4 H 1.2654 0.8220 0.7068 0.036 Uiso 1 1 calc R . .
C5 C 1.0693(5) 0.7873(3) 0.7131(2) 0.0264(10) Uani 1 1 d . . .
H5 H 1.0622 0.7646 0.6676 0.032 Uiso 1 1 calc R . .
C6 C 0.9759(5) 0.9715(3) 0.6400(3) 0.0325(11) Uani 1 1 d . . .
H6 H 0.9009 0.9879 0.6645 0.039 Uiso 1 1 calc R . .
C7 C 1.0984(6) 1.0117(3) 0.6483(3) 0.0429(14) Uani 1 1 d . . .
H7 H 1.1049 1.0540 0.6776 0.052 Uiso 1 1 calc R . .
C8 C 1.2097(5) 0.9881(3) 0.6126(3) 0.0408(13) Uani 1 1 d . . .
H8 H 1.2930 1.0142 0.6167 0.049 Uiso 1 1 calc R . .
C9 C 1.1949(5) 0.9243(3) 0.5703(3) 0.0373(12) Uani 1 1 d . . .
H9 H 1.2689 0.9064 0.5461 0.045 Uiso 1 1 calc R . .
C10 C 1.0705(5) 0.8881(3) 0.5644(2) 0.0275(10) Uani 1 1 d . . .
H10 H 1.0615 0.8458 0.5353 0.033 Uiso 1 1 calc R . .
C11 C 0.7013(6) 0.5708(3) 0.8752(3) 0.0390(13) Uani 1 1 d . . .
H11 H 0.6278 0.5587 0.9028 0.047 Uiso 1 1 calc R . .
C12 C 0.8268(6) 0.5349(3) 0.8865(3) 0.0397(13) Uani 1 1 d . . .
H12 H 0.8400 0.4990 0.9227 0.048 Uiso 1 1 calc R . .
C13 C 0.9305(6) 0.5525(3) 0.8443(3) 0.0407(13) Uani 1 1 d . . .
H13 H 1.0158 0.5287 0.8509 0.049 Uiso 1 1 calc R . .
C14 C 0.9081(5) 0.6064(3) 0.7914(3) 0.0354(12) Uani 1 1 d . . .
H14 H 0.9799 0.6181 0.7625 0.043 Uiso 1 1 calc R . .
C15 C 0.6867(5) 0.6256(3) 0.8218(3) 0.0306(11) Uani 1 1 d . . .
H15 H 0.6033 0.6512 0.8154 0.037 Uiso 1 1 calc R . .
C16 C 0.7655(5) 0.8325(3) 0.4096(3) 0.0295(11) Uani 1 1 d . . .
H16 H 0.7415 0.7840 0.4212 0.035 Uiso 1 1 calc R . .
C17 C 0.7833(6) 0.8495(3) 0.3378(3) 0.0361(12) Uani 1 1 d . . .
H17 H 0.7717 0.8130 0.3020 0.043 Uiso 1 1 calc R . .
C18 C 0.8181(6) 0.9208(3) 0.3196(3) 0.0404(13) Uani 1 1 d . . .
H18 H 0.8310 0.9334 0.2716 0.048 Uiso 1 1 calc R . .
C19 C 0.8335(5) 0.9731(3) 0.3740(3) 0.0330(11) Uani 1 1 d . . .
H19 H 0.8572 1.0220 0.3635 0.040 Uiso 1 1 calc R . .
C20 C 0.8135(5) 0.9522(3) 0.4441(3) 0.0261(10) Uani 1 1 d . . .
H20 H 0.8226 0.9882 0.4804 0.031 Uiso 1 1 calc R . .
C21 C 0.5810(5) 0.9493(3) 0.6933(2) 0.0281(10) Uani 1 1 d . . .
H21A H 0.6267 0.9974 0.6925 0.034 Uiso 1 1 calc R . .
H21B H 0.4881 0.9573 0.7081 0.034 Uiso 1 1 calc R . .
C22 C 0.6583(5) 0.9001(3) 0.7476(3) 0.0302(11) Uani 1 1 d . . .
H22A H 0.6525 0.9201 0.7962 0.036 Uiso 1 1 calc R . .
H22B H 0.7552 0.8980 0.7376 0.036 Uiso 1 1 calc R . .
C23 C 0.0475(6) 0.6007(3) 0.5082(3) 0.0475(15) Uani 1 1 d . . .
H23A H 0.0807 0.5588 0.4810 0.057 Uiso 1 1 calc R . .
H23B H -0.0414 0.5868 0.5251 0.057 Uiso 1 1 calc R . .
C24 C 0.0279(7) 0.6637(5) 0.4596(4) 0.063(2) Uani 1 1 d . . .
H24A H -0.0385 0.6974 0.4790 0.075 Uiso 1 1 calc R . .
H24B H -0.0116 0.6461 0.4128 0.075 Uiso 1 1 calc R . .
Cu2 Cu 0.77599(6) 0.85940(3) 0.57597(3) 0.02465(13) Uani 1 1 d . . .
Mo2 Mo 0.36273(3) 0.677803(19) 0.536689(19) 0.01864(9) Uani 1 1 d . . .
N2 N 0.7812(4) 0.8823(2) 0.4628(2) 0.0251(8) Uani 1 1 d . . .
N3 N 0.7876(4) 0.6426(2) 0.7797(2) 0.0276(9) Uani 1 1 d . . .
N4 N 0.9603(4) 0.9108(2) 0.5990(2) 0.0246(8) Uani 1 1 d . . .

loop_
_atom_site_aniso_label
_atom_site_aniso_U_11
_atom_site_aniso_U_22
_atom_site_aniso_U_33
_atom_site_aniso_U_23
_atom_site_aniso_U_13
_atom_site_aniso_U_12
Mo1 0.01536(18) 0.01967(17) 0.01475(16) -0.00073(14) 0.00080(13) -0.00052(15)
O1 0.0314(19) 0.0261(17) 0.0315(18) -0.0048(14) 0.0052(14) -0.0025(14)
N1 0.015(2) 0.029(2) 0.028(2) 0.0032(16) 0.0000(15) 0.0015(15)
Cu1 0.0199(3) 0.0305(3) 0.0244(3) 0.0007(2) -0.0010(2) 0.0012(2)
S1 0.0208(6) 0.0287(6) 0.0170(5) -0.0032(4) 0.0016(4) 0.0006(4)
S2 0.0208(6) 0.0226(5) 0.0237(6) -0.0013(4) 0.0009(4) 0.0002(5)
S3 0.0203(6) 0.0264(6) 0.0233(6) -0.0021(4) 0.0043(4) 0.0019(5)
S4 0.0295(6) 0.0252(6) 0.0172(5) 0.0011(4) 0.0023(4) -0.0065(5)
S5 0.0271(6) 0.0244(5) 0.0174(5) 0.0033(4) -0.0025(4) -0.0066(5)
S6 0.0327(7) 0.0419(7) 0.0327(7) 0.0013(5) 0.0059(5) -0.0162(6)
S7 0.0242(6) 0.0480(8) 0.0253(6) 0.0031(5) -0.0031(5) -0.0040(5)
C1 0.022(3) 0.044(3) 0.025(2) -0.001(2) 0.005(2) 0.005(2)
C2 0.031(3) 0.047(3) 0.025(2) -0.009(2) -0.001(2) 0.001(2)
C3 0.023(3) 0.039(3) 0.043(3) -0.002(2) -0.004(2) -0.003(2)
C4 0.018(2) 0.042(3) 0.031(3) 0.001(2) 0.0063(19) 0.001(2)
C5 0.026(3) 0.030(2) 0.024(2) 0.0020(18) 0.0020(19) 0.0047(19)
C6 0.024(3) 0.033(3) 0.041(3) -0.012(2) 0.003(2) 0.003(2)
C7 0.035(3) 0.032(3) 0.060(4) -0.012(3) -0.011(3) 0.004(2)
C8 0.020(3) 0.041(3) 0.060(4) 0.008(3) -0.006(2) -0.007(2)
C9 0.021(3) 0.055(3) 0.036(3) 0.006(2) 0.003(2) 0.007(2)
C10 0.027(3) 0.032(2) 0.024(2) -0.0056(19) 0.003(2) 0.000(2)
C11 0.037(3) 0.050(3) 0.030(3) 0.006(2) 0.004(2) -0.006(3)
C12 0.047(3) 0.035(3) 0.036(3) 0.003(2) -0.005(2) 0.008(3)
C13 0.032(3) 0.039(3) 0.050(3) 0.002(3) -0.003(3) 0.012(2)
C14 0.027(3) 0.034(3) 0.046(3) 0.003(2) 0.005(2) 0.006(2)
C15 0.022(3) 0.037(3) 0.033(3) 0.003(2) 0.001(2) -0.001(2)
C16 0.031(3) 0.029(2) 0.029(3) -0.006(2) 0.002(2) -0.003(2)
C17 0.045(3) 0.042(3) 0.022(2) -0.011(2) 0.005(2) 0.000(2)
C18 0.040(3) 0.055(4) 0.027(3) 0.010(2) 0.010(2) 0.000(3)
C19 0.031(3) 0.030(3) 0.038(3) 0.011(2) -0.002(2) -0.002(2)
C20 0.022(2) 0.025(2) 0.031(3) -0.0023(19) -0.0015(19) -0.0030(19)
C21 0.029(3) 0.025(2) 0.030(2) -0.0072(19) 0.006(2) -0.0001(19)
C22 0.029(3) 0.030(2) 0.031(2) -0.014(2) 0.001(2) -0.003(2)
C23 0.030(3) 0.051(3) 0.060(4) 0.000(3) -0.009(3) -0.016(3)
C24 0.040(4) 0.103(6) 0.044(4) 0.002(4) -0.005(3) -0.032(4)
Cu2 0.0214(3) 0.0301(3) 0.0229(3) -0.0029(2) 0.0047(2) -0.0052(2)
Mo2 0.02020(19) 0.01970(17) 0.01611(17) -0.00188(14) 0.00202(14) -0.00353(15)
N2 0.025(2) 0.028(2) 0.0226(19) -0.0028(16) 0.0060(16) -0.0031(17)
N3 0.022(2) 0.028(2) 0.032(2) 0.0023(17) 0.0000(17) 0.0003(16)
N4 0.021(2) 0.028(2) 0.025(2) 0.0017(16) -0.0007(15) 0.0001(16)

loop_
_atom_type_symbol
_atom_type_description
_atom_type_scat_dispersion_real
_atom_type_scat_dispersion_imag
_atom_type_scat_source
C C 0.0033 0.0016 'International Tables Vol C Tables 4.2.6.8 and 6.1.1.4'
H H 0.0000 0.0000 'International Tables Vol C Tables 4.2.6.8 and 6.1.1.4'
N N 0.0061 0.0033 'International Tables Vol C Tables 4.2.6.8 and 6.1.1.4'
O O 0.0106 0.0060 'International Tables Vol C Tables 4.2.6.8 and 6.1.1.4'
S S 0.1246 0.1234 'International Tables Vol C Tables 4.2.6.8 and 6.1.1.4'
Cu Cu 0.3201 1.2651 'International Tables Vol C Tables 4.2.6.8 and 6.1.1.4'
Mo Mo -1.6832 0.6857 'International Tables Vol C Tables 4.2.6.8 and 6.1.1.4'

loop_
_geom_angle_atom_site_label_1
_geom_angle_atom_site_label_2
_geom_angle_atom_site_label_3
_geom_angle
_geom_angle_site_symmetry_1
_geom_angle_site_symmetry_3
_geom_angle_publ_flag
S3 Mo1 S4 110.74(5) . . ?
S3 Mo1 S5 104.07(5) . . ?
S4 Mo1 S5 102.17(4) . . ?
S3 Mo1 S2 106.62(4) . . ?
S4 Mo1 S2 140.79(5) . . ?
S5 Mo1 S2 79.50(4) . . ?
S3 Mo1 S1 103.06(5) . . ?
S4 Mo1 S1 78.76(4) . . ?
S5 Mo1 S1 150.44(4) . . ?
S2 Mo1 S1 81.71(4) . . ?
S3 Mo1 Cu2 54.74(3) . . ?
S4 Mo1 Cu2 163.30(4) . . ?
S5 Mo1 Cu2 90.40(4) . . ?
S2 Mo1 Cu2 51.94(3) . . ?
S1 Mo1 Cu2 95.77(4) . . ?
S3 Mo1 Cu1 52.60(3) . . ?
S4 Mo1 Cu1 89.03(4) . . ?
S5 Mo1 Cu1 156.66(4) . . ?
S2 Mo1 Cu1 104.72(3) . . ?
S1 Mo1 Cu1 51.50(3) . . ?
Cu2 Mo1 Cu1 75.44(2) . . ?
S3 Mo1 Mo2 106.11(4) . . ?
S4 Mo1 Mo2 52.08(3) . . ?
S5 Mo1 Mo2 52.20(3) . . ?
S2 Mo1 Mo2 126.60(3) . . ?
S1 Mo1 Mo2 128.99(4) . . ?
Cu2 Mo1 Mo2 135.22(2) . . ?
Cu1 Mo1 Mo2 128.68(2) . . ?
C1 N1 C5 117.6(4) . . ?
C1 N1 Cu1 120.4(3) . . ?
C5 N1 Cu1 121.9(3) . . ?
N1 Cu1 N3 96.74(15) . . ?
N1 Cu1 S3 108.88(11) . . ?
N3 Cu1 S3 120.90(11) . . ?
N1 Cu1 S1 114.38(11) . . ?
N3 Cu1 S1 109.41(12) . . ?
S3 Cu1 S1 106.65(5) . . ?
N1 Cu1 Mo1 136.96(10) . . ?
N3 Cu1 Mo1 126.28(11) . . ?
S3 Cu1 Mo1 51.08(4) . . ?
S1 Cu1 Mo1 56.67(3) . . ?
C22 S1 Cu1 100.03(17) . . ?
C22 S1 Mo1 105.56(16) . . ?
Cu1 S1 Mo1 71.83(4) . . ?
C21 S2 Cu2 111.29(16) . . ?
C21 S2 Mo1 108.14(16) . . ?
Cu2 S2 Mo1 70.80(4) . . ?
Mo1 S3 Cu1 76.32(5) . . ?
Mo1 S3 Cu2 73.60(4) . . ?
Cu1 S3 Cu2 94.34(4) . . ?
Mo1 S4 Mo2 76.63(4) . . ?
Mo1 S5 Mo2 76.21(4) . . ?
C23 S6 Mo2 104.0(2) . . ?
C24 S7 Mo2 109.0(2) . . ?
N1 C1 C2 123.1(5) . . ?
N1 C1 H1 118.4 . . ?
C2 C1 H1 118.4 . . ?
C1 C2 C3 118.6(5) . . ?
C1 C2 H2 120.7 . . ?
C3 C2 H2 120.7 . . ?
C2 C3 C4 119.2(5) . . ?
C2 C3 H3 120.4 . . ?
C4 C3 H3 120.4 . . ?
C5 C4 C3 118.7(5) . . ?
C5 C4 H4 120.6 . . ?
C3 C4 H4 120.6 . . ?
N1 C5 C4 122.7(4) . . ?
N1 C5 H5 118.6 . . ?
C4 C5 H5 118.6 . . ?
N4 C6 C7 123.3(5) . . ?
N4 C6 H6 118.4 . . ?
C7 C6 H6 118.4 . . ?
C8 C7 C6 119.0(5) . . ?
C8 C7 H7 120.5 . . ?
C6 C7 H7 120.5 . . ?
C7 C8 C9 118.1(5) . . ?
C7 C8 H8 120.9 . . ?
C9 C8 H8 120.9 . . ?
C10 C9 C8 119.4(5) . . ?
C10 C9 H9 120.3 . . ?
C8 C9 H9 120.3 . . ?
N4 C10 C9 123.0(5) . . ?
N4 C10 H10 118.5 . . ?
C9 C10 H10 118.5 . . ?
C12 C11 C15 118.6(5) . . ?
C12 C11 H11 120.7 . . ?
C15 C11 H11 120.7 . . ?
C13 C12 C11 119.3(5) . . ?
C13 C12 H12 120.4 . . ?
C11 C12 H12 120.4 . . ?
C12 C13 C14 119.0(5) . . ?
C12 C13 H13 120.5 . . ?
C14 C13 H13 120.5 . . ?
N3 C14 C13 122.9(5) . . ?
N3 C14 H14 118.5 . . ?
C13 C14 H14 118.5 . . ?
N3 C15 C11 122.4(5) . . ?
N3 C15 H15 118.8 . . ?
C11 C15 H15 118.8 . . ?
N2 C16 C17 122.9(5) . . ?
N2 C16 H16 118.5 . . ?
C17 C16 H16 118.5 . . ?
C18 C17 C16 119.4(5) . . ?
C18 C17 H17 120.3 . . ?
C16 C17 H17 120.3 . . ?
C17 C18 C19 118.4(5) . . ?
C17 C18 H18 120.8 . . ?
C19 C18 H18 120.8 . . ?
C20 C19 C18 119.0(5) . . ?
C20 C19 H19 120.5 . . ?
C18 C19 H19 120.5 . . ?
N2 C20 C19 123.3(4) . . ?
N2 C20 H20 118.4 . . ?
C19 C20 H20 118.4 . . ?
C22 C21 S2 112.1(3) . . ?
C22 C21 H21A 109.2 . . ?
S2 C21 H21A 109.2 . . ?
C22 C21 H21B 109.2 . . ?
S2 C21 H21B 109.2 . . ?
H21A C21 H21B 107.9 . . ?
C21 C22 S1 109.4(3) . . ?
C21 C22 H22A 109.8 . . ?
S1 C22 H22A 109.8 . . ?
C21 C22 H22B 109.8 . . ?
S1 C22 H22B 109.8 . . ?
H22A C22 H22B 108.2 . . ?
C24 C23 S6 114.2(4) . . ?
C24 C23 H23A 108.7 . . ?
S6 C23 H23A 108.7 . . ?
C24 C23 H23B 108.7 . . ?
S6 C23 H23B 108.7 . . ?
H23A C23 H23B 107.6 . . ?
C23 C24 S7 114.4(5) . . ?
C23 C24 H24A 108.7 . . ?
S7 C24 H24A 108.7 . . ?
C23 C24 H24B 108.7 . . ?
S7 C24 H24B 108.7 . . ?
H24A C24 H24B 107.6 . . ?
N4 Cu2 N2 91.86(15) . . ?
N4 Cu2 S2 123.28(11) . . ?
N2 Cu2 S2 102.51(11) . . ?
N4 Cu2 S3 117.66(11) . . ?
N2 Cu2 S3 108.82(11) . . ?
S2 Cu2 S3 108.85(5) . . ?
N4 Cu2 Mo1 152.38(11) . . ?
N2 Cu2 Mo1 115.46(11) . . ?
S2 Cu2 Mo1 57.26(3) . . ?
S3 Cu2 Mo1 51.66(3) . . ?
O1 Mo2 S4 108.43(12) . . ?
O1 Mo2 S5 107.70(12) . . ?
S4 Mo2 S5 100.83(4) . . ?
O1 Mo2 S7 107.16(12) . . ?
S4 Mo2 S7 142.65(5) . . ?
S5 Mo2 S7 78.62(4) . . ?
O1 Mo2 S6 105.73(12) . . ?
S4 Mo2 S6 78.38(5) . . ?
S5 Mo2 S6 144.85(5) . . ?
S7 Mo2 S6 81.48(5) . . ?
O1 Mo2 Mo1 107.11(11) . . ?
S4 Mo2 Mo1 51.29(3) . . ?
S5 Mo2 Mo1 51.59(3) . . ?
S7 Mo2 Mo1 125.89(4) . . ?
S6 Mo2 Mo1 126.20(4) . . ?
C16 N2 C20 117.1(4) . . ?
C16 N2 Cu2 125.8(3) . . ?
C20 N2 Cu2 117.0(3) . . ?
C15 N3 C14 117.7(4) . . ?
C15 N3 Cu1 120.0(3) . . ?
C14 N3 Cu1 120.8(3) . . ?
C6 N4 C10 117.2(4) . . ?
C6 N4 Cu2 123.6(3) . . ?
C10 N4 Cu2 118.7(3) . . ?

loop_
_geom_bond_atom_site_label_1
_geom_bond_atom_site_label_2
_geom_bond_distance
_geom_bond_site_symmetry_2
_geom_bond_publ_flag
Mo1 S3 2.2194(13) . ?
Mo1 S4 2.3062(12) . ?
Mo1 S5 2.3199(12) . ?
Mo1 S2 2.4178(12) . ?
Mo1 S1 2.4374(12) . ?
Mo1 Cu2 2.7147(8) . ?
Mo1 Cu1 2.7717(10) . ?
Mo1 Mo2 2.8752(8) . ?
O1 Mo2 1.689(3) . ?
N1 C1 1.341(6) . ?
N1 C5 1.347(6) . ?
N1 Cu1 2.059(4) . ?
Cu1 N3 2.094(4) . ?
Cu1 S3 2.2663(13) . ?
Cu1 S1 2.2830(13) . ?
S1 C22 1.834(5) . ?
S2 C21 1.823(4) . ?
S2 Cu2 2.2632(13) . ?
S3 Cu2 2.3108(13) . ?
S4 Mo2 2.3313(12) . ?
S5 Mo2 2.3392(12) . ?
S6 C23 1.822(5) . ?
S6 Mo2 2.4123(14) . ?
S7 C24 1.807(6) . ?
S7 Mo2 2.4104(14) . ?
C1 C2 1.372(7) . ?
C1 H1 0.9300 . ?
C2 C3 1.375(7) . ?
C2 H2 0.9300 . ?
C3 C4 1.384(7) . ?
C3 H3 0.9300 . ?
C4 C5 1.370(7) . ?
C4 H4 0.9300 . ?
C5 H5 0.9300 . ?
C6 N4 1.328(6) . ?
C6 C7 1.386(7) . ?
C6 H6 0.9300 . ?
C7 C8 1.371(8) . ?
C7 H7 0.9300 . ?
C8 C9 1.386(8) . ?
C8 H8 0.9300 . ?
C9 C10 1.366(7) . ?
C9 H9 0.9300 . ?
C10 N4 1.345(6) . ?
C10 H10 0.9300 . ?
C11 C12 1.377(8) . ?
C11 C15 1.389(7) . ?
C11 H11 0.9300 . ?
C12 C13 1.353(8) . ?
C12 H12 0.9300 . ?
C13 C14 1.377(7) . ?
C13 H13 0.9300 . ?
C14 N3 1.339(6) . ?
C14 H14 0.9300 . ?
C15 N3 1.328(6) . ?
C15 H15 0.9300 . ?
C16 N2 1.325(6) . ?
C16 C17 1.381(7) . ?
C16 H16 0.9300 . ?
C17 C18 1.370(8) . ?
C17 H17 0.9300 . ?
C18 C19 1.372(8) . ?
C18 H18 0.9300 . ?
C19 C20 1.372(7) . ?
C19 H19 0.9300 . ?
C20 N2 1.343(6) . ?
C20 H20 0.9300 . ?
C21 C22 1.493(7) . ?
C21 H21A 0.9700 . ?
C21 H21B 0.9700 . ?
C22 H22A 0.9700 . ?
C22 H22B 0.9700 . ?
C23 C24 1.446(9) . ?
C23 H23A 0.9700 . ?
C23 H23B 0.9700 . ?
C24 H24A 0.9700 . ?
C24 H24B 0.9700 . ?
Cu2 N4 2.026(4) . ?
Cu2 N2 2.129(4) . ?
